data_7102750
loop_
_publ_author_name
'Avarvari, Narcis'
'Fourmigu\'e, Marc'

_publ_section_title
;
 1,4-Dihydro-1,4-diphosphinine fused with two tetrathiafulvalenes.
;
_journal_issue 24
_journal_name_full 'Chemical communications (Cambridge, England)'
_journal_page_first 2794
_journal_page_last 2795
_journal_paper_doi 10.1039/b412193g
_journal_year 2004
_chemical_formula_moiety C32H30O1P2S8
_chemical_formula_sum 'C32 H30 O P2 S8'
_chemical_formula_weight 748.98
_chemical_name_common 'cis-(o-DMTTF)2(PPh)2, THF'
_chemical_name_systematic
;
?
;
_space_group_IT_number 2
_symmetry_cell_setting triclinic
_symmetry_space_group_name_Hall '-P 1'
_symmetry_space_group_name_H-M 'P -1'
_atom_sites_solution_hydrogens geom
_atom_sites_solution_primary direct
_atom_sites_solution_secondary difmap
_audit_creation_method SHELXL-97
_cell_angle_alpha 62.261(11)
_cell_angle_beta 69.342(12)
_cell_angle_gamma 67.485(12)
_cell_formula_units_Z 2
_cell_length_a 12.5674(14)
_cell_length_b 13.0748(14)
_cell_length_c 13.2647(14)
_cell_measurement_reflns_used 8000
_cell_measurement_temperature 293(2)
_cell_measurement_theta_max 26.05
_cell_measurement_theta_min 1.65
_cell_volume 1741.0(3)
_computing_cell_refinement 'SELECT, CELL [STOE-IPDS]'
_computing_data_collection 'EXPOSE [STOE-IPDS]'
_computing_data_reduction 'INTEGRATE [STOE-IPDS]'
_computing_structure_refinement 'SHELXL-97 (Sheldrick, 1997)'
_computing_structure_solution 'SHELXS-97 (Sheldrick, 1990)'
_diffrn_ambient_temperature 293(2)
_diffrn_detector_area_resol_mean 6.66
_diffrn_measured_fraction_theta_full 0.916
_diffrn_measured_fraction_theta_max 0.916
_diffrn_measurement_device_type STOE-IPDS
_diffrn_measurement_method 'Rotation, Phi. incr. = 1.7'
_diffrn_radiation_monochromator graphite
_diffrn_radiation_source 'fine-focus sealed tube'
_diffrn_radiation_type MoK\a
_diffrn_radiation_wavelength 0.71073
_diffrn_reflns_av_R_equivalents 0.0692
_diffrn_reflns_av_sigmaI/netI 0.0824
_diffrn_reflns_limit_h_max 15
_diffrn_reflns_limit_h_min -13
_diffrn_reflns_limit_k_max 15
_diffrn_reflns_limit_k_min -13
_diffrn_reflns_limit_l_max 16
_diffrn_reflns_limit_l_min 0
_diffrn_reflns_number 17474
_diffrn_reflns_theta_full 25.90
_diffrn_reflns_theta_max 25.90
_diffrn_reflns_theta_min 2.03
_exptl_absorpt_coefficient_mu 0.631
_exptl_absorpt_correction_type none
_exptl_crystal_colour orange
_exptl_crystal_density_diffrn 1.429
_exptl_crystal_density_meas ?
_exptl_crystal_density_method .
_exptl_crystal_description prism
_exptl_crystal_F_000 776
_exptl_crystal_size_max 0.7
_exptl_crystal_size_mid 0.3
_exptl_crystal_size_min 0.3
_refine_diff_density_max 0.483
_refine_diff_density_min -0.293
_refine_diff_density_rms 0.058
_refine_ls_extinction_method none
_refine_ls_goodness_of_fit_ref 0.822
_refine_ls_hydrogen_treatment constr
_refine_ls_matrix_type full
_refine_ls_number_parameters 434
_refine_ls_number_reflns 6205
_refine_ls_number_restraints 0
_refine_ls_restrained_S_all 0.822
_refine_ls_R_factor_all 0.0737
_refine_ls_R_factor_gt 0.0415
_refine_ls_shift/su_max 0.006
_refine_ls_shift/su_mean 0.000
_refine_ls_structure_factor_coef Fsqd
_refine_ls_weighting_details 'calc w=1/[\s^2^(Fo^2^)+(0.0411P)^2^+0.0000P] where P=(Fo^2^+2Fc^2^)/3'
_refine_ls_weighting_scheme calc
_refine_ls_wR_factor_gt 0.0925
_refine_ls_wR_factor_ref 0.1004
_reflns_number_gt 3682
_reflns_number_total 6205
_reflns_threshold_expression >2sigma(I)
_cod_data_source_file b412193g.txt
_cod_data_source_block na105a
_cod_original_sg_symbol_H-M P-1
_cod_database_code 7102750

loop_
_symmetry_equiv_pos_as_xyz
'x, y, z'
'-x, -y, -z'

loop_
_atom_site_label
_atom_site_type_symbol
_atom_site_fract_x
_atom_site_fract_y
_atom_site_fract_z
_atom_site_U_iso_or_equiv
_atom_site_adp_type
_atom_site_occupancy
_atom_site_symmetry_multiplicity
_atom_site_calc_flag
_atom_site_refinement_flags
S1 S 0.65065(7) 0.60335(9) 0.23884(7) 0.0505(2) Uani 1 1 d .
S2 S 0.59927(7) 0.61758(9) 0.03198(7) 0.0519(2) Uani 1 1 d .
S3 S 0.40203(7) 0.53929(9) 0.39407(7) 0.0515(2) Uani 1 1 d .
S4 S 0.34856(7) 0.55634(10) 0.18778(8) 0.0547(3) Uani 1 1 d .
S5 S 1.12391(6) 0.63701(9) -0.01722(7) 0.0483(2) Uani 1 1 d .
S6 S 1.07074(7) 0.65199(9) -0.22188(7) 0.0488(2) Uani 1 1 d .
S7 S 1.37467(7) 0.70225(10) -0.17680(8) 0.0546(3) Uani 1 1 d .
S8 S 1.31977(7) 0.71645(10) -0.38025(8) 0.0550(3) Uani 1 1 d .
P1 P 0.87136(7) 0.68682(9) 0.11463(7) 0.0443(2) Uani 1 1 d .
P2 P 0.80695(7) 0.70665(9) -0.13813(7) 0.0437(2) Uani 1 1 d .
C1 C 0.7456(2) 0.6574(3) 0.1044(3) 0.0400(7) Uani 1 1 d .
C2 C 0.7224(2) 0.6639(3) 0.0102(3) 0.0405(8) Uani 1 1 d .
C3 C 0.5504(3) 0.5948(3) 0.1797(3) 0.0460(8) Uani 1 1 d .
C4 C 0.4478(3) 0.5672(3) 0.2455(3) 0.0465(8) Uani 1 1 d .
C5 C 0.2600(3) 0.5369(4) 0.4060(3) 0.0630(11) Uani 1 1 d .
C6 C 0.2365(3) 0.5439(4) 0.3131(3) 0.0628(11) Uani 1 1 d .
C7 C 0.1805(4) 0.5241(6) 0.5226(4) 0.116(2) Uani 1 1 d .
H7A H 0.2216 0.5208 0.5733 0.175 Uiso 1 1 calc R
H7B H 0.1562 0.4518 0.5550 0.175 Uiso 1 1 calc R
H7C H 0.1123 0.5916 0.5147 0.175 Uiso 1 1 calc R
C8 C 0.1236(4) 0.5387(6) 0.3015(4) 0.113(2) Uani 1 1 d .
H8A H 0.1317 0.5473 0.2234 0.169 Uiso 1 1 calc R
H8B H 0.0597 0.6025 0.3181 0.169 Uiso 1 1 calc R
H8C H 0.1077 0.4631 0.3555 0.169 Uiso 1 1 calc R
C9 C 0.9735(2) 0.6727(3) -0.0174(3) 0.0406(8) Uani 1 1 d .
C10 C 0.9494(2) 0.6799(3) -0.1116(3) 0.0393(7) Uani 1 1 d .
C11 C 1.1711(3) 0.6647(3) -0.1664(3) 0.0449(8) Uani 1 1 d .
C12 C 1.2739(3) 0.6916(3) -0.2326(3) 0.0448(8) Uani 1 1 d .
C13 C 1.4652(3) 0.7616(4) -0.3131(3) 0.0581(10) Uani 1 1 d .
C14 C 1.4407(3) 0.7680(4) -0.4049(3) 0.0589(10) Uani 1 1 d .
C15 C 1.5662(4) 0.7939(5) -0.3086(4) 0.0873(15) Uani 1 1 d .
H15A H 1.5619 0.7796 -0.2295 0.131 Uiso 1 1 calc R
H15B H 1.5614 0.8771 -0.3563 0.131 Uiso 1 1 calc R
H15C H 1.6397 0.7457 -0.3370 0.131 Uiso 1 1 calc R
C16 C 1.5072(4) 0.8088(5) -0.5308(4) 0.0917(16) Uani 1 1 d .
H16A H 1.4683 0.8038 -0.5784 0.138 Uiso 1 1 calc R
H16B H 1.5864 0.7582 -0.5367 0.138 Uiso 1 1 calc R
H16C H 1.5091 0.8901 -0.5572 0.138 Uiso 1 1 calc R
C17 C 0.8219(3) 0.8488(4) 0.0717(3) 0.0541(9) Uani 1 1 d .
C18 C 0.8857(4) 0.9259(5) -0.0150(4) 0.0916(15) Uani 1 1 d .
H18 H 0.9572 0.8961 -0.0582 0.110 Uiso 1 1 calc R
C19 C 0.8455(6) 1.0477(6) -0.0393(6) 0.124(2) Uani 1 1 d .
H19 H 0.8921 1.0976 -0.0969 0.148 Uiso 1 1 calc R
C20 C 0.7410(6) 1.0958(6) 0.0180(6) 0.115(2) Uani 1 1 d .
H20 H 0.7139 1.1781 -0.0012 0.138 Uiso 1 1 calc R
C21 C 0.6759(5) 1.0211(7) 0.1047(7) 0.131(3) Uani 1 1 d .
H21 H 0.6036 1.0525 0.1459 0.157 Uiso 1 1 calc R
C22 C 0.7156(4) 0.9006(5) 0.1317(5) 0.0999(17) Uani 1 1 d .
H22 H 0.6701 0.8513 0.1923 0.120 Uiso 1 1 calc R
C23 C 0.7568(3) 0.8696(3) -0.1907(3) 0.0523(9) Uani 1 1 d .
C24 C 0.8182(4) 0.9357(5) -0.2946(5) 0.108(2) Uani 1 1 d .
H24 H 0.8842 0.8967 -0.3361 0.129 Uiso 1 1 calc R
C25 C 0.7825(6) 1.0605(6) -0.3383(6) 0.138(3) Uani 1 1 d .
H25 H 0.8262 1.1040 -0.4075 0.166 Uiso 1 1 calc R
C26 C 0.6860(7) 1.1184(6) -0.2817(8) 0.127(3) Uani 1 1 d .
H26 H 0.6621 1.2017 -0.3112 0.152 Uiso 1 1 calc R
C27 C 0.6244(6) 1.0546(6) -0.1819(6) 0.1130(19) Uani 1 1 d .
H27 H 0.5570 1.0943 -0.1425 0.136 Uiso 1 1 calc R
C28 C 0.6583(4) 0.9326(4) -0.1370(5) 0.0836(13) Uani 1 1 d .
H28 H 0.6131 0.8911 -0.0677 0.100 Uiso 1 1 calc R
C29A C 0.885(5) 0.948(5) 0.291(3) 0.194(16) Uani 0.50 1 d P
C30A C 0.884(5) 0.961(3) 0.413(4) 0.200(13) Uani 0.50 1 d P
C31A C 0.897(3) 0.824(2) 0.4921(18) 0.167(10) Uani 0.50 1 d P
O1A O 0.870(3) 0.782(2) 0.435(3) 0.194(10) Uani 0.50 1 d P
C32A C 0.891(5) 0.840(3) 0.328(3) 0.24(2) Uani 0.50 1 d P
C29B C 0.791(2) 0.848(3) 0.434(2) 0.150(9) Uani 0.50 1 d P
O1B O 0.7888(14) 0.951(2) 0.388(3) 0.233(9) Uani 0.50 1 d P
C30B C 0.893(4) 0.981(3) 0.325(4) 0.166(15) Uani 0.50 1 d P
C31B C 0.972(3) 0.858(5) 0.392(6) 0.29(3) Uani 0.50 1 d P
C32B C 0.938(3) 0.763(4) 0.419(4) 0.187(19) Uani 0.50 1 d P

loop_
_atom_site_aniso_label
_atom_site_aniso_U_11
_atom_site_aniso_U_22
_atom_site_aniso_U_33
_atom_site_aniso_U_23
_atom_site_aniso_U_13
_atom_site_aniso_U_12
S1 0.0408(4) 0.0752(7) 0.0408(5) -0.0241(5) 0.0029(3) -0.0289(5)
S2 0.0411(4) 0.0774(7) 0.0441(5) -0.0237(5) 0.0000(3) -0.0303(5)
S3 0.0369(4) 0.0729(7) 0.0452(5) -0.0236(5) -0.0016(3) -0.0202(4)
S4 0.0389(4) 0.0848(8) 0.0466(5) -0.0289(5) 0.0009(3) -0.0268(5)
S5 0.0307(4) 0.0722(7) 0.0435(5) -0.0264(5) -0.0018(3) -0.0152(4)
S6 0.0347(4) 0.0724(7) 0.0429(5) -0.0305(5) 0.0027(3) -0.0170(4)
S7 0.0446(5) 0.0750(7) 0.0532(5) -0.0304(5) -0.0001(4) -0.0269(5)
S8 0.0457(4) 0.0756(7) 0.0440(5) -0.0214(5) 0.0021(4) -0.0289(5)
P1 0.0335(4) 0.0636(7) 0.0428(5) -0.0284(5) 0.0019(3) -0.0187(4)
P2 0.0338(4) 0.0584(6) 0.0383(5) -0.0186(4) -0.0024(3) -0.0163(4)
C1 0.0312(14) 0.046(2) 0.0406(18) -0.0189(16) -0.0007(12) -0.0110(14)
C2 0.0294(14) 0.049(2) 0.0424(18) -0.0177(16) -0.0018(12) -0.0143(14)
C3 0.0366(16) 0.055(2) 0.0441(19) -0.0196(17) 0.0001(13) -0.0175(16)
C4 0.0332(15) 0.056(2) 0.048(2) -0.0207(18) -0.0008(13) -0.0149(16)
C5 0.0344(17) 0.100(4) 0.051(2) -0.026(2) 0.0045(15) -0.0284(19)
C6 0.0381(17) 0.109(4) 0.047(2) -0.035(2) 0.0043(15) -0.031(2)
C7 0.058(3) 0.251(8) 0.060(3) -0.073(4) 0.018(2) -0.072(4)
C8 0.053(2) 0.230(7) 0.079(3) -0.068(4) 0.005(2) -0.067(3)
C9 0.0289(14) 0.048(2) 0.0445(19) -0.0215(17) -0.0013(12) -0.0104(14)
C10 0.0304(14) 0.045(2) 0.0401(17) -0.0199(16) 0.0000(12) -0.0102(14)
C11 0.0353(15) 0.054(2) 0.0447(19) -0.0241(17) -0.0027(13) -0.0101(15)
C12 0.0360(16) 0.051(2) 0.0445(19) -0.0200(17) -0.0001(13) -0.0134(15)
C13 0.0456(19) 0.068(3) 0.059(2) -0.022(2) 0.0014(16) -0.0274(19)
C14 0.0459(18) 0.070(3) 0.053(2) -0.016(2) 0.0025(16) -0.0295(19)
C15 0.067(3) 0.124(4) 0.088(3) -0.039(3) -0.002(2) -0.057(3)
C16 0.081(3) 0.129(5) 0.061(3) -0.026(3) 0.016(2) -0.065(3)
C17 0.0485(19) 0.065(3) 0.065(2) -0.041(2) 0.0006(16) -0.0222(19)
C18 0.090(3) 0.071(4) 0.105(4) -0.052(3) 0.027(3) -0.032(3)
C19 0.160(6) 0.081(5) 0.123(5) -0.056(4) 0.032(4) -0.060(4)
C20 0.148(6) 0.066(4) 0.141(6) -0.064(4) -0.032(5) -0.006(4)
C21 0.100(4) 0.107(6) 0.201(8) -0.112(6) 0.024(4) -0.026(4)
C22 0.075(3) 0.092(4) 0.141(5) -0.082(4) 0.028(3) -0.029(3)
C23 0.0469(19) 0.054(2) 0.053(2) -0.0110(19) -0.0181(16) -0.0161(18)
C24 0.076(3) 0.084(4) 0.088(4) 0.016(3) -0.011(3) -0.013(3)
C25 0.115(5) 0.087(5) 0.129(6) 0.040(4) -0.037(4) -0.037(4)
C26 0.148(6) 0.056(4) 0.170(8) -0.005(5) -0.094(6) -0.013(4)
C27 0.130(5) 0.067(4) 0.121(5) -0.035(4) -0.044(4) 0.009(4)
C28 0.079(3) 0.061(3) 0.089(3) -0.026(3) -0.012(2) -0.005(3)
C29A 0.30(4) 0.17(4) 0.12(2) -0.04(2) 0.00(2) -0.13(4)
C30A 0.26(3) 0.15(3) 0.23(3) -0.08(3) -0.12(3) -0.03(2)
C31A 0.26(3) 0.120(19) 0.134(16) -0.029(13) -0.034(16) -0.09(2)
O1A 0.20(2) 0.085(14) 0.24(3) -0.048(16) -0.01(2) -0.029(15)
C32A 0.51(7) 0.12(2) 0.104(16) -0.029(17) -0.12(3) -0.05(3)
C29B 0.103(12) 0.113(19) 0.20(2) -0.055(19) 0.012(13) -0.039(13)
O1B 0.143(12) 0.140(16) 0.34(3) -0.054(18) -0.028(16) -0.025(11)
C30B 0.26(3) 0.111(19) 0.14(3) -0.05(2) 0.01(3) -0.10(2)
C31B 0.127(19) 0.24(5) 0.41(7) -0.05(5) -0.02(3) -0.09(3)
C32B 0.15(2) 0.18(3) 0.20(3) -0.12(3) -0.08(2) 0.09(2)

loop_
_atom_type_symbol
_atom_type_description
_atom_type_scat_dispersion_real
_atom_type_scat_dispersion_imag
_atom_type_scat_source
C C 0.0033 0.0016 'International Tables Vol C Tables 4.2.6.8 and 6.1.1.4'
H H 0.0000 0.0000 'International Tables Vol C Tables 4.2.6.8 and 6.1.1.4'
P P 0.1023 0.0942 'International Tables Vol C Tables 4.2.6.8 and 6.1.1.4'
S S 0.1246 0.1234 'International Tables Vol C Tables 4.2.6.8 and 6.1.1.4'
O O 0.0106 0.0060 'International Tables Vol C Tables 4.2.6.8 and 6.1.1.4'

loop_
_geom_angle_atom_site_label_1
_geom_angle_atom_site_label_2
_geom_angle_atom_site_label_3
_geom_angle
C1 S1 C3 95.17(14)
C3 S2 C2 95.44(14)
C4 S3 C5 95.22(15)
C6 S4 C4 94.83(15)
C11 S5 C9 93.97(14)
C11 S6 C10 93.92(14)
C12 S7 C13 95.37(16)
C12 S8 C14 95.45(16)
C9 P1 C17 101.49(16)
C9 P1 C1 99.70(13)
C17 P1 C1 100.92(15)
C2 P2 C10 99.73(13)
C2 P2 C23 101.69(17)
C10 P2 C23 100.96(15)
C2 C1 S1 117.3(2)
C2 C1 P1 128.4(2)
S1 C1 P1 114.12(16)
C1 C2 S2 117.1(2)
C1 C2 P2 128.3(2)
S2 C2 P2 114.51(16)
C4 C3 S2 123.7(2)
C4 C3 S1 122.1(3)
S2 C3 S1 114.06(16)
C3 C4 S3 123.5(2)
C3 C4 S4 122.4(3)
S3 C4 S4 114.05(16)
C6 C5 C7 127.9(3)
C6 C5 S3 117.2(3)
C7 C5 S3 114.9(3)
C5 C6 C8 127.9(3)
C5 C6 S4 117.8(2)
C8 C6 S4 114.2(3)
C10 C9 S5 116.6(2)
C10 C9 P1 128.2(2)
S5 C9 P1 115.11(16)
C9 C10 S6 116.8(2)
C9 C10 P2 128.5(2)
S6 C10 P2 114.57(16)
C12 C11 S5 124.3(2)
C12 C11 S6 122.9(3)
S5 C11 S6 112.76(16)
C11 C12 S8 123.4(2)
C11 C12 S7 122.9(3)
S8 C12 S7 113.75(16)
C14 C13 C15 128.1(3)
C14 C13 S7 117.2(3)
C15 C13 S7 114.6(3)
C13 C14 C16 128.4(3)
C13 C14 S8 117.2(3)
C16 C14 S8 114.4(3)
C18 C17 C22 116.0(4)
C18 C17 P1 124.0(3)
C22 C17 P1 120.0(3)
C17 C18 C19 121.0(5)
C20 C19 C18 121.8(6)
C19 C20 C21 118.3(6)
C20 C21 C22 120.6(6)
C21 C22 C17 122.2(5)
C28 C23 C24 116.5(4)
C28 C23 P2 124.7(3)
C24 C23 P2 118.7(4)
C23 C24 C25 120.6(6)
C26 C25 C24 120.7(6)
C27 C26 C25 118.9(6)
C26 C27 C28 121.4(7)
C27 C28 C23 121.8(5)
C30B C29A C32A 126(7)
C30B C29A O1B 70(5)
C32A C29A O1B 85(3)
C30B C29A C30A 26(4)
C32A C29A C30A 101(3)
O1B C29A C30A 52.9(19)
C30B C29A C31B 65(6)
C32A C29A C31B 66(4)
O1B C29A C31B 86(3)
C30A C29A C31B 51(3)
C30B C29A C29B 93(5)
C32A C29A C29B 50(3)
O1B C29A C29B 35.6(14)
C30A C29A C29B 68(2)
C31B C29A C29B 71.3(18)
C30B C30A O1B 66(3)
C30B C30A C31B 75(5)
O1B C30A C31B 97(3)
C30B C30A C31A 113(3)
O1B C30A C31A 83(3)
C31B C30A C31A 51(2)
C30B C30A C29A 20(2)
O1B C30A C29A 54(2)
C31B C30A C29A 65(3)
C31A C30A C29A 95(2)
O1A C31A C31B 81(3)
O1A C31A C32B 33.2(19)
C31B C31A C32B 58(3)
O1A C31A C30A 105(2)
C31B C31A C30A 60(3)
C32B C31A C30A 107(3)
O1A C31A C29B 39.6(18)
C31B C31A C29B 95(3)
C32B C31A C29B 71(2)
C30A C31A C29B 81(2)
C32B O1A C29B 151(6)
C32B O1A C32A 78(5)
C29B O1A C32A 83(3)
C32B O1A C31A 79(5)
C29B O1A C31A 88(3)
C32A O1A C31A 112(3)
C32B O1A C31B 48(5)
C29B O1A C31B 104(3)
C32A O1A C31B 67(3)
C31A O1A C31B 50(3)
O1A C32A C29A 119(3)
O1A C32A C32B 35(2)
C29A C32A C32B 120(4)
O1A C32A C29B 42(2)
C29A C32A C29B 92(3)
C32B C32A C29B 75(2)
O1A C32A C31B 69(2)
C29A C32A C31B 70(3)
C32B C32A C31B 50(3)
C29B C32A C31B 86(2)
O1A C32A O1B 76(2)
C29A C32A O1B 52(2)
C32B C32A O1B 99(2)
C29B C32A O1B 40.3(15)
C31B C32A O1B 76(3)
O1A C32A C30B 100(2)
C29A C32A C30B 21(2)
C32B C32A C30B 100(3)
C29B C32A C30B 81(2)
C31B C32A C30B 52(3)
O1B C32A C30B 44.3(17)
O1A C29B O1B 121(2)
O1A C29B C32A 54(2)
O1B C29B C32A 83(2)
O1A C29B C31A 53(2)
O1B C29B C31A 89(2)
C32A C29B C31A 84(2)
O1A C29B C32B 12(3)
O1B C29B C32B 109(3)
C32A C29B C32B 47(2)
C31A C29B C32B 48(2)
O1A C29B C29A 84(2)
O1B C29B C29A 45(2)
C32A C29B C29A 38.5(18)
C31A C29B C29A 82.8(18)
C32B C29B C29A 72(3)
C29B O1B C30B 118(2)
C29B O1B C30A 107(3)
C30B O1B C30A 43.8(19)
C29B O1B C29A 100(3)
C30B O1B C29A 33.1(14)
C30A O1B C29A 73(2)
C29B O1B C32A 57(2)
C30B O1B C32A 69(2)
C30A O1B C32A 90(2)
C29A O1B C32A 43(2)
C29A C30B C30A 134(6)
C29A C30B O1B 77(6)
C30A C30B O1B 70(3)
C29A C30B C31B 87(6)
C30A C30B C31B 65(5)
O1B C30B C31B 95(2)
C29A C30B C32A 33(5)
C30A C30B C32A 102(3)
O1B C30B C32A 67(2)
C31B C30B C32A 58(3)
C32B C31B C31A 63(2)
C32B C31B C30A 118(3)
C31A C31B C30A 69(4)
C32B C31B C30B 116(4)
C31A C31B C30B 100(4)
C30A C31B C30B 40(2)
C32B C31B C32A 51(3)
C31A C31B C32A 89(3)
C30A C31B C32A 94(3)
C30B C31B C32A 69(3)
C32B C31B O1A 25.9(12)
C31A C31B O1A 49.0(15)
C30A C31B O1A 93(3)
C30B C31B O1A 95(3)
C32A C31B O1A 44(2)
C32B C31B C29A 93(4)
C31A C31B C29A 105(3)
C30A C31B C29A 64(3)
C30B C31B C29A 27.8(16)
C32A C31B C29A 43(2)
O1A C31B C29A 78(3)
O1A C32B C31B 106(5)
O1A C32B C32A 68(4)
C31B C32B C32A 79(4)
O1A C32B C31A 68(4)
C31B C32B C31A 59(3)
C32A C32B C31A 103(3)
O1A C32B C29B 17(3)
C31B C32B C29B 90(2)
C32A C32B C29B 58(2)
C31A C32B C29B 61(2)

loop_
_geom_bond_atom_site_label_1
_geom_bond_atom_site_label_2
_geom_bond_distance
S1 C1 1.753(3)
S1 C3 1.761(3)
S2 C3 1.748(3)
S2 C2 1.757(3)
S3 C4 1.744(3)
S3 C5 1.747(3)
S4 C6 1.745(3)
S4 C4 1.753(3)
S5 C11 1.751(3)
S5 C9 1.766(3)
S6 C11 1.758(3)
S6 C10 1.760(3)
S7 C12 1.750(3)
S7 C13 1.756(4)
S8 C12 1.740(3)
S8 C14 1.760(3)
P1 C9 1.812(3)
P1 C17 1.821(4)
P1 C1 1.825(3)
P2 C2 1.807(3)
P2 C10 1.818(3)
P2 C23 1.823(4)
C1 C2 1.339(4)
C3 C4 1.350(4)
C5 C6 1.319(5)
C5 C7 1.489(5)
C6 C8 1.510(5)
C9 C10 1.339(4)
C11 C12 1.351(4)
C13 C14 1.317(5)
C13 C15 1.511(5)
C14 C16 1.517(5)
C17 C18 1.368(6)
C17 C22 1.391(6)
C18 C19 1.384(7)
C19 C20 1.344(8)
C20 C21 1.359(8)
C21 C22 1.363(8)
C23 C28 1.364(6)
C23 C24 1.376(6)
C24 C25 1.394(8)
C25 C26 1.339(10)
C26 C27 1.338(9)
C27 C28 1.361(7)
C29A C30B 0.80(3)
C29A C32A 1.25(5)
C29A O1B 1.43(5)
C29A C30A 1.70(4)
C29A C31B 1.72(7)
C29A C29B 2.01(4)
C30A C30B 1.04(4)
C30A O1B 1.41(3)
C30A C31B 1.46(7)
C30A C31A 1.58(4)
C31A O1A 1.30(3)
C31A C31B 1.32(5)
C31A C32B 1.37(4)
C31A C29B 1.63(4)
O1A C32B 0.77(3)
O1A C29B 1.04(3)
O1A C32A 1.25(4)
O1A C31B 1.69(4)
C32A C32B 1.32(4)
C32A C29B 1.53(5)
C32A C31B 1.67(6)
C32A O1B 1.82(4)
C32A C30B 1.84(4)
C29B O1B 1.18(3)
C29B C32B 1.75(3)
O1B C30B 1.38(4)
C30B C31B 1.55(7)
C31B C32B 1.31(6)
